data_4503964
loop_
_publ_author_name
'Su, Yang'
'Zang, Shuangquan'
'Li, Yizhi'
'Zhu, Huizhen'
'Meng, Qingjin'

_publ_section_title
;
 Four d10Metal Coordination Polymers Containing Isomeric Thiodiphthalic
 Ligands:&#x00A0; Crystal Structures and Luminescent Properties
;
_journal_issue 7
_journal_name_full 'Crystal Growth &amp; Design'
_journal_page_first 1277
_journal_paper_doi 10.1021/cg060572g
_journal_volume 7
_journal_year 2007
_chemical_formula_moiety 'C26 H20 Cd2 N2 O11 S, H2 O'
_chemical_formula_sum 'C26 H22 Cd2 N2 O12 S'
_chemical_formula_weight 811.35
_chemical_name_systematic
; 
 ? 
;
_space_group_IT_number 14
_symmetry_cell_setting monoclinic
_symmetry_space_group_name_Hall '-P 2yn'
_symmetry_space_group_name_H-M 'P 1 21/n 1'
_atom_sites_solution_hydrogens geom
_atom_sites_solution_primary direct
_atom_sites_solution_secondary difmap
_audit_creation_method SHELXL-97
_cell_angle_alpha 90.00
_cell_angle_beta 106.368(3)
_cell_angle_gamma 90.00
_cell_formula_units_Z 4
_cell_length_a 14.397(3)
_cell_length_b 9.2579(16)
_cell_length_c 21.485(4)
_cell_measurement_reflns_used 821
_cell_measurement_temperature 293(2)
_cell_measurement_theta_max 23.834
_cell_measurement_theta_min 2.649
_cell_volume 2747.6(9)
_computing_cell_refinement 'Bruker SMART'
_computing_data_collection 'Bruker SMART'
_computing_data_reduction 'Bruker SAINT'
_computing_molecular_graphics 'Bruker SHELXTL'
_computing_publication_material 'Bruker SHELXTL'
_computing_structure_refinement 'Bruker SHELXTL'
_computing_structure_solution 'Bruker SHELXTL'
_diffrn_ambient_temperature 293(2)
_diffrn_measured_fraction_theta_full 0.994
_diffrn_measured_fraction_theta_max 0.994
_diffrn_measurement_device_type 'CCD area detector'
_diffrn_measurement_method 'phi and omega scans'
_diffrn_radiation_monochromator graphite
_diffrn_radiation_source 'fine-focus sealed tube'
_diffrn_radiation_type MoK\a
_diffrn_radiation_wavelength 0.71073
_diffrn_reflns_av_R_equivalents 0.0617
_diffrn_reflns_av_sigmaI/netI 0.0872
_diffrn_reflns_limit_h_max 17
_diffrn_reflns_limit_h_min -16
_diffrn_reflns_limit_k_max 11
_diffrn_reflns_limit_k_min -10
_diffrn_reflns_limit_l_max 26
_diffrn_reflns_limit_l_min -24
_diffrn_reflns_number 14274
_diffrn_reflns_theta_full 26.00
_diffrn_reflns_theta_max 26.00
_diffrn_reflns_theta_min 1.98
_exptl_absorpt_coefficient_mu 1.694
_exptl_absorpt_correction_type none
_exptl_crystal_colour colorless
_exptl_crystal_density_diffrn 1.961
_exptl_crystal_density_method 'not measured'
_exptl_crystal_description block
_exptl_crystal_F_000 1600
_exptl_crystal_size_max 0.3
_exptl_crystal_size_mid 0.2
_exptl_crystal_size_min 0.3
_refine_diff_density_max 0.814
_refine_diff_density_min -0.553
_refine_diff_density_rms 0.129
_refine_ls_extinction_method none
_refine_ls_goodness_of_fit_ref 1.000
_refine_ls_hydrogen_treatment constr
_refine_ls_matrix_type full
_refine_ls_number_parameters 383
_refine_ls_number_reflns 5378
_refine_ls_number_restraints 1
_refine_ls_restrained_S_all 1.000
_refine_ls_R_factor_all 0.0809
_refine_ls_R_factor_gt 0.0524
_refine_ls_shift/su_max 0.020
_refine_ls_shift/su_mean 0.002
_refine_ls_structure_factor_coef Fsqd
_refine_ls_weighting_details 'calc w=1/[\s^2^(Fo^2^)+(0.0296P)^2^] where P=(Fo^2^+2Fc^2^)/3'
_refine_ls_weighting_scheme calc
_refine_ls_wR_factor_gt 0.0905
_refine_ls_wR_factor_ref 0.0985
_reflns_number_gt 4036
_reflns_number_total 5378
_reflns_threshold_expression >2sigma(I)
_cod_data_source_file cg060572gsi20060826_071257.cif
_cod_data_source_block 1
_cod_original_sg_symbol_H-M 'P 2(1)/n'
_cod_database_code 4503964

loop_
_symmetry_equiv_pos_as_xyz
'x, y, z'
'-x+1/2, y+1/2, -z+1/2'
'-x, -y, -z'
'x-1/2, -y-1/2, z-1/2'

loop_
_atom_site_label
_atom_site_type_symbol
_atom_site_fract_x
_atom_site_fract_y
_atom_site_fract_z
_atom_site_U_iso_or_equiv
_atom_site_adp_type
_atom_site_occupancy
_atom_site_symmetry_multiplicity
_atom_site_calc_flag
_atom_site_refinement_flags
Cd1 Cd 0.58096(3) 0.50957(5) 0.68958(2) 0.02357(13) Uani 1 1 d .
Cd2 Cd 0.35032(3) 0.28534(5) 0.71433(2) 0.02531(14) Uani 1 1 d .
N1 N 0.5871(4) 0.3241(6) 0.6209(2) 0.0273(13) Uani 1 1 d .
N2 N 0.6284(4) -0.1508(6) 0.3698(2) 0.0258(12) Uani 1 1 d .
O1 O 0.8487(3) 0.2108(7) 0.8890(2) 0.0630(18) Uani 1 1 d .
O2 O 0.7654(3) 0.0799(5) 0.8094(2) 0.0422(13) Uani 1 1 d .
O3 O 0.6660(3) 0.3833(5) 0.78402(19) 0.0345(12) Uani 1 1 d .
O4 O 0.5093(3) 0.3487(5) 0.75415(19) 0.0303(11) Uani 1 1 d .
O5 O 0.9250(3) -0.0669(5) 1.12537(19) 0.0341(11) Uani 1 1 d .
O6 O 0.8011(3) 0.0098(5) 1.1602(2) 0.0415(12) Uani 1 1 d .
O7 O 0.8443(3) -0.2970(5) 1.21134(19) 0.0324(11) Uani 1 1 d .
O8 O 0.6962(3) -0.3822(5) 1.20106(19) 0.0299(11) Uani 1 1 d .
O9 O 0.5434(3) 0.6900(5) 0.7487(2) 0.0470(13) Uani 1 1 d .
H9A H 0.5607 0.7703 0.7364 0.071 Uiso 1 1 d R
H9B H 0.4825 0.6902 0.7429 0.071 Uiso 1 1 d R
O10 O 0.3690(4) 0.0734(6) 0.7797(2) 0.0607(16) Uani 1 1 d .
H10B H 0.3298 0.0783 0.8026 0.091 Uiso 1 1 d R
H10C H 0.3562 -0.0008 0.7555 0.091 Uiso 1 1 d R
O11 O 0.1884(3) 0.1925(5) 0.6767(2) 0.0477(14) Uani 1 1 d .
H11B H 0.1903 0.1085 0.6611 0.072 Uiso 1 1 d R
H11C H 0.1638 0.1876 0.7083 0.072 Uiso 1 1 d R
O12 O 0.6380(3) 0.9142(6) 0.7246(2) 0.0528(14) Uani 1 1 d .
H12A H 0.6263 0.9870 0.7454 0.078 Uiso 1 1 d R
H12B H 0.6982 0.8953 0.7372 0.078 Uiso 1 1 d R
S1 S 0.79394(11) -0.00598(19) 0.98252(8) 0.0288(4) Uani 1 1 d .
C1 C 0.6886(4) 0.0944(7) 0.9428(3) 0.0247(14) Uani 1 1 d .
C2 C 0.6857(4) 0.1650(7) 0.8852(3) 0.0233(14) Uani 1 1 d .
C3 C 0.6011(4) 0.2451(7) 0.8546(3) 0.0245(15) Uani 1 1 d .
C4 C 0.5257(5) 0.2509(7) 0.8830(3) 0.0311(17) Uani 1 1 d .
H4 H 0.4707 0.3043 0.8630 0.037 Uiso 1 1 calc R
C5 C 0.5303(5) 0.1798(8) 0.9398(3) 0.042(2) Uani 1 1 d .
H5 H 0.4789 0.1840 0.9580 0.051 Uiso 1 1 calc R
C6 C 0.6122(5) 0.1025(8) 0.9694(3) 0.0357(18) Uani 1 1 d .
H6 H 0.6161 0.0547 1.0082 0.043 Uiso 1 1 calc R
C7 C 0.7428(4) -0.1499(7) 1.0156(3) 0.0253(15) Uani 1 1 d .
C8 C 0.7722(4) -0.1741(7) 1.0827(3) 0.0218(14) Uani 1 1 d .
C9 C 0.7325(4) -0.2932(7) 1.1073(3) 0.0229(14) Uani 1 1 d .
C10 C 0.6665(4) -0.3817(6) 1.0648(2) 0.0282(15) Uani 1 1 d .
H10 H 0.6404 -0.4599 1.0811 0.034 Uiso 1 1 calc RD
C11 C 0.6389(4) -0.3569(7) 0.9994(3) 0.0302(16) Uani 1 1 d .
H11 H 0.5946 -0.4177 0.9716 0.036 Uiso 1 1 calc R
C12 C 0.6771(4) -0.2418(7) 0.9755(3) 0.0291(16) Uani 1 1 d .
H12 H 0.6584 -0.2250 0.9310 0.035 Uiso 1 1 calc R
C13 C 0.7734(5) 0.1545(7) 0.8590(3) 0.0274(16) Uani 1 1 d .
C14 C 0.5922(4) 0.3287(7) 0.7935(3) 0.0225(14) Uani 1 1 d .
C15 C 0.8409(5) -0.0676(7) 1.1269(3) 0.0248(15) Uani 1 1 d .
C16 C 0.7604(4) -0.3254(6) 1.1792(3) 0.0231(14) Uani 1 1 d .
C17 C 0.5290(4) 0.3303(7) 0.5605(3) 0.0286(16) Uani 1 1 d .
H17 H 0.4817 0.4018 0.5507 0.034 Uiso 1 1 calc R
C18 C 0.5347(4) 0.2378(7) 0.5117(3) 0.0265(15) Uani 1 1 d .
H18 H 0.4923 0.2487 0.4703 0.032 Uiso 1 1 calc R
C19 C 0.6026(4) 0.1291(7) 0.5235(3) 0.0238(15) Uani 1 1 d .
C20 C 0.6630(5) 0.1201(7) 0.5872(3) 0.0298(16) Uani 1 1 d .
H20 H 0.7092 0.0473 0.5987 0.036 Uiso 1 1 calc R
C21 C 0.6536(5) 0.2187(8) 0.6325(3) 0.0324(16) Uani 1 1 d .
H21 H 0.6962 0.2123 0.6739 0.039 Uiso 1 1 calc R
C22 C 0.6843(4) -0.1672(7) 0.4301(3) 0.0283(15) Uani 1 1 d .
H22 H 0.7303 -0.2406 0.4383 0.034 Uiso 1 1 calc R
C23 C 0.6781(4) -0.0809(7) 0.4815(3) 0.0269(15) Uani 1 1 d .
H23 H 0.7187 -0.0979 0.5229 0.032 Uiso 1 1 calc R
C24 C 0.6122(4) 0.0293(7) 0.4713(3) 0.0236(15) Uani 1 1 d .
C25 C 0.5524(5) 0.0453(7) 0.4081(3) 0.0295(16) Uani 1 1 d .
H25 H 0.5056 0.1174 0.3986 0.035 Uiso 1 1 calc R
C26 C 0.5625(5) -0.0453(7) 0.3598(3) 0.0294(16) Uani 1 1 d .
H26 H 0.5216 -0.0326 0.3182 0.035 Uiso 1 1 calc R

loop_
_atom_site_aniso_label
_atom_site_aniso_U_11
_atom_site_aniso_U_22
_atom_site_aniso_U_33
_atom_site_aniso_U_23
_atom_site_aniso_U_13
_atom_site_aniso_U_12
Cd1 0.0243(3) 0.0262(3) 0.0218(2) 0.0021(2) 0.00909(19) 0.0020(2)
Cd2 0.0284(3) 0.0239(3) 0.0257(3) -0.0010(2) 0.0109(2) -0.0019(2)
N1 0.029(3) 0.029(3) 0.027(3) 0.001(3) 0.013(3) -0.005(3)
N2 0.030(3) 0.024(3) 0.024(3) -0.001(2) 0.009(3) -0.003(2)
O1 0.027(3) 0.126(6) 0.033(3) 0.000(3) 0.004(2) -0.024(3)
O2 0.042(3) 0.043(3) 0.048(3) -0.013(3) 0.024(3) 0.002(2)
O3 0.025(3) 0.049(3) 0.029(2) 0.016(2) 0.008(2) -0.002(2)
O4 0.024(3) 0.037(3) 0.026(2) 0.004(2) 0.001(2) -0.005(2)
O5 0.029(3) 0.045(3) 0.028(3) 0.000(2) 0.007(2) -0.011(2)
O6 0.051(3) 0.034(3) 0.043(3) -0.019(2) 0.019(2) -0.006(2)
O7 0.025(2) 0.046(3) 0.026(2) 0.004(2) 0.008(2) -0.004(2)
O8 0.035(3) 0.032(3) 0.028(2) 0.000(2) 0.018(2) -0.005(2)
O9 0.045(3) 0.040(3) 0.063(3) -0.010(3) 0.026(3) -0.002(2)
O10 0.096(4) 0.035(3) 0.047(3) -0.005(3) 0.015(3) -0.014(3)
O11 0.050(3) 0.047(4) 0.054(3) -0.019(3) 0.026(3) -0.009(3)
O12 0.035(3) 0.047(4) 0.077(4) -0.013(3) 0.017(3) 0.000(3)
S1 0.0238(9) 0.0362(11) 0.0277(9) 0.0112(8) 0.0095(7) 0.0049(8)
C1 0.023(3) 0.028(4) 0.023(3) 0.002(3) 0.006(3) 0.001(3)
C2 0.023(3) 0.025(4) 0.020(3) -0.004(3) 0.003(3) 0.000(3)
C3 0.025(4) 0.024(4) 0.023(3) 0.003(3) 0.005(3) 0.001(3)
C4 0.025(4) 0.038(5) 0.033(4) 0.013(3) 0.014(3) 0.016(3)
C5 0.036(4) 0.059(6) 0.039(4) 0.020(4) 0.023(4) 0.014(4)
C6 0.039(4) 0.040(5) 0.035(4) 0.013(3) 0.023(3) 0.015(4)
C7 0.022(3) 0.030(4) 0.026(3) 0.002(3) 0.010(3) 0.011(3)
C8 0.021(3) 0.022(4) 0.026(3) 0.001(3) 0.012(3) 0.008(3)
C9 0.024(3) 0.019(4) 0.029(3) 0.001(3) 0.012(3) 0.007(3)
C10 0.028(4) 0.022(4) 0.040(4) 0.001(3) 0.020(3) 0.001(3)
C11 0.026(4) 0.035(4) 0.028(4) -0.011(3) 0.007(3) 0.002(3)
C12 0.026(4) 0.037(5) 0.023(3) 0.000(3) 0.005(3) 0.004(3)
C13 0.026(4) 0.033(4) 0.026(4) 0.013(3) 0.012(3) 0.008(3)
C14 0.025(4) 0.022(4) 0.026(3) -0.001(3) 0.016(3) 0.001(3)
C15 0.035(4) 0.019(4) 0.019(3) 0.006(3) 0.006(3) -0.006(3)
C16 0.023(4) 0.018(4) 0.031(4) 0.002(3) 0.010(3) 0.003(3)
C17 0.028(4) 0.031(4) 0.028(4) 0.007(3) 0.011(3) 0.007(3)
C18 0.027(4) 0.030(4) 0.020(3) -0.003(3) 0.004(3) 0.000(3)
C19 0.024(4) 0.024(4) 0.027(3) 0.001(3) 0.012(3) -0.005(3)
C20 0.029(4) 0.025(4) 0.035(4) -0.002(3) 0.007(3) 0.008(3)
C21 0.032(4) 0.035(4) 0.031(4) 0.000(3) 0.010(3) 0.002(3)
C22 0.027(4) 0.025(4) 0.036(4) 0.003(3) 0.015(3) 0.004(3)
C23 0.028(4) 0.026(4) 0.025(3) 0.004(3) 0.005(3) -0.001(3)
C24 0.024(3) 0.021(4) 0.029(3) -0.001(3) 0.012(3) -0.006(3)
C25 0.032(4) 0.027(4) 0.031(4) 0.001(3) 0.011(3) 0.005(3)
C26 0.035(4) 0.028(4) 0.023(3) -0.001(3) 0.006(3) -0.002(3)

loop_
_atom_type_symbol
_atom_type_description
_atom_type_scat_dispersion_real
_atom_type_scat_dispersion_imag
_atom_type_scat_source
C C 0.0033 0.0016 'International Tables Vol C Tables 4.2.6.8 and 6.1.1.4'
H H 0.0000 0.0000 'International Tables Vol C Tables 4.2.6.8 and 6.1.1.4'
N N 0.0061 0.0033 'International Tables Vol C Tables 4.2.6.8 and 6.1.1.4'
O O 0.0106 0.0060 'International Tables Vol C Tables 4.2.6.8 and 6.1.1.4'
S S 0.1246 0.1234 'International Tables Vol C Tables 4.2.6.8 and 6.1.1.4'
Cd Cd -0.8075 1.2024 'International Tables Vol C Tables 4.2.6.8 and 6.1.1.4'

loop_
_geom_angle_atom_site_label_1
_geom_angle_atom_site_label_2
_geom_angle_atom_site_label_3
_geom_angle
_geom_angle_site_symmetry_1
_geom_angle_site_symmetry_3
_geom_angle_publ_flag
O9 Cd1 N1 168.77(18) . . yes
O9 Cd1 O2 99.65(17) . 2_656 yes
N1 Cd1 O2 90.43(18) . 2_656 yes
O9 Cd1 O5 79.71(16) . 4_565 yes
N1 Cd1 O5 89.71(17) . 4_565 yes
O2 Cd1 O5 134.58(16) 2_656 4_565 yes
O9 Cd1 O3 91.79(17) . . yes
N1 Cd1 O3 94.46(17) . . yes
O2 Cd1 O3 82.39(15) 2_656 . yes
O5 Cd1 O3 142.83(15) 4_565 . yes
O9 Cd1 O4 85.71(16) . . yes
N1 Cd1 O4 90.44(16) . . yes
O2 Cd1 O4 136.31(16) 2_656 . yes
O5 Cd1 O4 89.10(15) 4_565 . yes
O3 Cd1 O4 54.00(14) . . yes
O6 Cd2 O4 96.58(17) 4_565 . yes
O6 Cd2 N2 98.29(18) 4_565 3_656 yes
O4 Cd2 N2 95.31(17) . 3_656 yes
O6 Cd2 O8 87.71(16) 4_565 3_657 yes
O4 Cd2 O8 95.08(15) . 3_657 yes
N2 Cd2 O8 167.33(17) 3_656 3_657 yes
O6 Cd2 O10 166.54(18) 4_565 . yes
O4 Cd2 O10 93.21(17) . . yes
N2 Cd2 O10 89.95(18) 3_656 . yes
O8 Cd2 O10 82.23(17) 3_657 . yes
O6 Cd2 O11 89.61(18) 4_565 . yes
O4 Cd2 O11 173.72(17) . . yes
N2 Cd2 O11 82.68(16) 3_656 . yes
O8 Cd2 O11 86.22(14) 3_657 . yes
O10 Cd2 O11 80.87(18) . . yes
C17 N1 C21 115.5(6) . . ?
C17 N1 Cd1 118.0(4) . . ?
C21 N1 Cd1 125.7(4) . . ?
C22 N2 C26 116.6(5) . . ?
C22 N2 Cd2 122.0(4) . 3_656 ?
C26 N2 Cd2 121.3(4) . 3_656 ?
C13 O2 Cd1 106.9(4) . 2_646 ?
C14 O3 Cd1 94.7(4) . . ?
C14 O4 Cd2 150.3(4) . . ?
C14 O4 Cd1 90.0(3) . . ?
Cd2 O4 Cd1 118.76(17) . . ?
C15 O5 Cd1 141.2(4) . 4_666 ?
C15 O6 Cd2 130.6(4) . 4_666 ?
C16 O8 Cd2 122.7(4) . 3_657 ?
Cd1 O9 H9A 109.6 . . ?
Cd1 O9 H9B 108.7 . . ?
H9A O9 H9B 109.5 . . ?
Cd2 O10 H10B 108.4 . . ?
Cd2 O10 H10C 109.6 . . ?
H10B O10 H10C 109.5 . . ?
Cd2 O11 H11B 108.9 . . ?
Cd2 O11 H11C 109.4 . . ?
H11B O11 H11C 109.5 . . ?
H12A O12 H12B 109.5 . . ?
C7 S1 C1 101.1(3) . . ?
C6 C1 C2 121.1(6) . . ?
C6 C1 S1 120.1(5) . . ?
C2 C1 S1 118.7(4) . . ?
C1 C2 C3 117.8(5) . . ?
C1 C2 C13 118.6(5) . . ?
C3 C2 C13 123.6(5) . . ?
C4 C3 C2 119.4(5) . . ?
C4 C3 C14 118.7(5) . . ?
C2 C3 C14 121.9(5) . . ?
C5 C4 C3 121.7(6) . . ?
C5 C4 H4 119.2 . . ?
C3 C4 H4 119.2 . . ?
C4 C5 C6 118.9(6) . . ?
C4 C5 H5 120.6 . . ?
C6 C5 H5 120.6 . . ?
C5 C6 C1 121.1(6) . . ?
C5 C6 H6 119.4 . . ?
C1 C6 H6 119.4 . . ?
C12 C7 C8 119.9(6) . . ?
C12 C7 S1 120.3(5) . . ?
C8 C7 S1 119.7(5) . . ?
C7 C8 C9 118.3(6) . . ?
C7 C8 C15 119.5(6) . . ?
C9 C8 C15 122.1(5) . . ?
C10 C9 C8 119.3(5) . . ?
C10 C9 C16 119.6(5) . . ?
C8 C9 C16 121.1(6) . . ?
C11 C10 C9 121.7(5) . . ?
C11 C10 H10 119.1 . . ?
C9 C10 H10 119.1 . . ?
C12 C11 C10 119.1(6) . . ?
C12 C11 H11 120.4 . . ?
C10 C11 H11 120.4 . . ?
C11 C12 C7 121.6(6) . . ?
C11 C12 H12 119.2 . . ?
C7 C12 H12 119.2 . . ?
O1 C13 O2 123.1(6) . . ?
O1 C13 C2 119.0(6) . . ?
O2 C13 C2 117.7(6) . . ?
O3 C14 O4 121.2(5) . . ?
O3 C14 C3 119.2(5) . . ?
O4 C14 C3 119.5(5) . . ?
O5 C15 O6 128.8(6) . . ?
O5 C15 C8 117.4(6) . . ?
O6 C15 C8 113.8(6) . . ?
O7 C16 O8 125.5(6) . . ?
O7 C16 C9 117.7(5) . . ?
O8 C16 C9 116.7(5) . . ?
N1 C17 C18 124.1(6) . . ?
N1 C17 H17 117.9 . . ?
C18 C17 H17 117.9 . . ?
C17 C18 C19 120.4(6) . . ?
C17 C18 H18 119.8 . . ?
C19 C18 H18 119.8 . . ?
C18 C19 C20 115.9(6) . . ?
C18 C19 C24 121.7(6) . . ?
C20 C19 C24 122.4(6) . . ?
C21 C20 C19 119.7(6) . . ?
C21 C20 H20 120.1 . . ?
C19 C20 H20 120.1 . . ?
N1 C21 C20 124.3(6) . . ?
N1 C21 H21 117.9 . . ?
C20 C21 H21 117.9 . . ?
N2 C22 C23 123.6(6) . . ?
N2 C22 H22 118.2 . . ?
C23 C22 H22 118.2 . . ?
C24 C23 C22 120.0(6) . . ?
C24 C23 H23 120.0 . . ?
C22 C23 H23 120.0 . . ?
C23 C24 C25 116.4(6) . . ?
C23 C24 C19 123.3(6) . . ?
C25 C24 C19 120.3(6) . . ?
C26 C25 C24 120.2(6) . . ?
C26 C25 H25 119.9 . . ?
C24 C25 H25 119.9 . . ?
N2 C26 C25 123.2(6) . . ?
N2 C26 H26 118.4 . . ?
C25 C26 H26 118.4 . . ?

loop_
_geom_bond_atom_site_label_1
_geom_bond_atom_site_label_2
_geom_bond_distance
_geom_bond_site_symmetry_2
_geom_bond_publ_flag
Cd1 O9 2.254(4) . yes
Cd1 N1 2.282(5) . yes
Cd1 O2 2.300(4) 2_656 yes
Cd1 O5 2.342(4) 4_565 yes
Cd1 O3 2.363(4) . yes
Cd1 O4 2.452(4) . yes
Cd2 O6 2.234(5) 4_565 yes
Cd2 O4 2.283(4) . yes
Cd2 N2 2.286(5) 3_656 yes
Cd2 O8 2.290(4) 3_657 yes
Cd2 O10 2.384(5) . yes
Cd2 O11 2.401(4) . yes
N1 C17 1.333(7) . ?
N1 C21 1.341(8) . ?
N2 C22 1.327(7) . ?
N2 C26 1.336(8) . ?
N2 Cd2 2.286(5) 3_656 ?
O1 C13 1.212(8) . ?
O2 C13 1.248(7) . ?
O2 Cd1 2.300(4) 2_646 ?
O3 C14 1.244(7) . ?
O4 C14 1.267(7) . ?
O5 C15 1.220(7) . ?
O5 Cd1 2.342(4) 4_666 ?
O6 C15 1.258(7) . ?
O6 Cd2 2.234(5) 4_666 ?
O7 C16 1.238(7) . ?
O8 C16 1.265(7) . ?
O8 Cd2 2.290(4) 3_657 ?
O9 H9A 0.8501 . ?
O9 H9B 0.8500 . ?
O10 H10B 0.8501 . ?
O10 H10C 0.8500 . ?
O11 H11B 0.8501 . ?
O11 H11C 0.8498 . ?
O12 H12A 0.8501 . ?
O12 H12B 0.8499 . ?
S1 C7 1.765(7) . ?
S1 C1 1.779(6) . ?
C1 C6 1.378(8) . ?
C1 C2 1.389(8) . ?
C2 C3 1.419(8) . ?
C2 C13 1.525(8) . ?
C3 C4 1.389(8) . ?
C3 C14 1.497(8) . ?
C4 C5 1.372(8) . ?
C4 H4 0.9300 . ?
C5 C6 1.372(9) . ?
C5 H5 0.9300 . ?
C6 H6 0.9300 . ?
C7 C12 1.380(9) . ?
C7 C8 1.402(8) . ?
C8 C9 1.412(8) . ?
C8 C15 1.524(8) . ?
C9 C10 1.385(8) . ?
C9 C16 1.511(8) . ?
C10 C11 1.367(7) . ?
C10 H10 0.9300 . ?
C11 C12 1.364(9) . ?
C11 H11 0.9300 . ?
C12 H12 0.9300 . ?
C17 C18 1.374(8) . ?
C17 H17 0.9300 . ?
C18 C19 1.376(8) . ?
C18 H18 0.9300 . ?
C19 C20 1.402(8) . ?
C19 C24 1.490(8) . ?
C20 C21 1.367(8) . ?
C20 H20 0.9300 . ?
C21 H21 0.9300 . ?
C22 C23 1.386(8) . ?
C22 H22 0.9300 . ?
C23 C24 1.368(8) . ?
C23 H23 0.9300 . ?
C24 C25 1.396(8) . ?
C25 C26 1.373(8) . ?
C25 H25 0.9300 . ?
C26 H26 0.9300 . ?
